data_7052325
loop_
_publ_author_name
'Krishna Kumar, D.'
'Das, Amitava'
'Dastidar, Parthasarathi'

_publ_section_title
;
 Exploring conformationally flexible hydrogen-bond-functionalized
 ligand and counter anions in metal?organic frameworks of Cu(ii)
;
_journal_issue 9
_journal_name_full 'New Journal of Chemistry'
_journal_page_first 1267
_journal_paper_doi 10.1039/b606150h
_journal_volume 30
_journal_year 2006
_chemical_formula_sum 'C22 H24 Cl2 Cu N8 O12'
_chemical_formula_weight 726.93
_chemical_name_systematic
;
?
;
_space_group_IT_number 14
_symmetry_cell_setting monoclinic
_symmetry_space_group_name_Hall '-P 2ybc'
_symmetry_space_group_name_H-M 'P 1 21/c 1'
_atom_sites_solution_hydrogens geom
_atom_sites_solution_primary direct
_atom_sites_solution_secondary difmap
_audit_creation_method SHELXL-97
_cell_angle_alpha 90.00
_cell_angle_beta 90.3640(10)
_cell_angle_gamma 90.00
_cell_formula_units_Z 4
_cell_length_a 8.7969(6)
_cell_length_b 17.9832(13)
_cell_length_c 17.5198(12)
_cell_measurement_temperature 100(2)
_cell_volume 2771.5(3)
_computing_cell_refinement 'BRUKER AXS SMART 3'
_computing_data_collection 'BRUKER AXS SMART 3'
_computing_data_reduction 'BRUKER AXS SAINT'
_computing_molecular_graphics 'BRUKER SHELXLTL'
_computing_publication_material 'MERCURY 1.4'
_computing_structure_refinement 'SHELXL-97 (Sheldrick, 1997)'
_computing_structure_solution 'SHELXS-97 (Sheldrick, 1990)'
_diffrn_ambient_temperature 100(2)
_diffrn_detector_area_resol_mean 0.3
_diffrn_measured_fraction_theta_full 0.924
_diffrn_measured_fraction_theta_max 0.924
_diffrn_measurement_device_type 'BRUKER SMART CCD AREA DETECTOR'
_diffrn_measurement_method 'PHI-OMEGA SCAN'
_diffrn_radiation_monochromator graphite
_diffrn_radiation_source 'fine-focus sealed tube'
_diffrn_radiation_type MoK\a
_diffrn_radiation_wavelength 0.71073
_diffrn_reflns_av_R_equivalents 0.0343
_diffrn_reflns_av_sigmaI/netI 0.0472
_diffrn_reflns_limit_h_max 11
_diffrn_reflns_limit_h_min -7
_diffrn_reflns_limit_k_max 22
_diffrn_reflns_limit_k_min -20
_diffrn_reflns_limit_l_max 22
_diffrn_reflns_limit_l_min -22
_diffrn_reflns_number 16591
_diffrn_reflns_theta_full 28.31
_diffrn_reflns_theta_max 28.31
_diffrn_reflns_theta_min 1.62
_exptl_absorpt_coefficient_mu 1.061
_exptl_absorpt_correction_T_max 0.8079
_exptl_absorpt_correction_T_min 0.6525
_exptl_absorpt_correction_type multi-scan
_exptl_absorpt_process_details 'BRUKER SADABS'
_exptl_crystal_colour PURPLE
_exptl_crystal_density_diffrn 1.742
_exptl_crystal_density_method 'not measured'
_exptl_crystal_description BLOCK
_exptl_crystal_F_000 1484
_exptl_crystal_size_max 0.44
_exptl_crystal_size_mid 0.33
_exptl_crystal_size_min 0.21
_refine_diff_density_max 0.866
_refine_diff_density_min -0.401
_refine_diff_density_rms 0.089
_refine_ls_extinction_method none
_refine_ls_goodness_of_fit_ref 1.026
_refine_ls_hydrogen_treatment mixed
_refine_ls_matrix_type full
_refine_ls_number_parameters 419
_refine_ls_number_reflns 6375
_refine_ls_number_restraints 0
_refine_ls_restrained_S_all 1.026
_refine_ls_R_factor_all 0.0575
_refine_ls_R_factor_gt 0.0406
_refine_ls_shift/su_max 0.001
_refine_ls_shift/su_mean 0.000
_refine_ls_structure_factor_coef Fsqd
_refine_ls_weighting_details 'calc w=1/[\s^2^(Fo^2^)+(0.0550P)^2^+1.1883P] where P=(Fo^2^+2Fc^2^)/3'
_refine_ls_weighting_scheme calc
_refine_ls_wR_factor_gt 0.0970
_refine_ls_wR_factor_ref 0.1042
_reflns_number_gt 5033
_reflns_number_total 6375
_reflns_threshold_expression >2sigma(I)
_cod_data_source_file b606150h.txt
_cod_data_source_block kb378im
_cod_depositor_comments
;
The following automatic conversions were performed:
'_symmetry_cell_setting' value 'MONOCLINIC' changed to 'monoclinic'
according to '/home/saulius/struct/CIF-dictionaries/cif_core.dic'
dictionary named 'cif_core.dic' version 2.4.1 from
2010-06-29.

'_exptl_absorpt_correction_type' value 'MULTI-SCAN' changed
to 'multi-scan' according to
'/home/saulius/struct/CIF-dictionaries/cif_core.dic' dictionary named
'cif_core.dic' version 2.4.1 from 2010-06-29.

Automatic conversion script
Id: cif_fix_enum 1527 2010-12-29 10:47:43Z saulius 
;
_cod_original_sg_symbol_H-M P2(1)/c
_cod_database_code 7052325

loop_
_symmetry_equiv_pos_as_xyz
'x, y, z'
'-x, y+1/2, -z+1/2'
'-x, -y, -z'
'x, -y-1/2, z-1/2'

loop_
_atom_site_label
_atom_site_type_symbol
_atom_site_fract_x
_atom_site_fract_y
_atom_site_fract_z
_atom_site_U_iso_or_equiv
_atom_site_adp_type
_atom_site_occupancy
_atom_site_symmetry_multiplicity
_atom_site_calc_flag
_atom_site_refinement_flags
_atom_site_disorder_assembly
_atom_site_disorder_group
Cu1 Cu 0.45889(3) 0.686931(16) 0.768201(17) 0.01073(9) Uani 1 1 d . . .
N1 N 0.3800(2) 0.71929(11) 0.87178(12) 0.0123(4) Uani 1 1 d . . .
C2 C 0.3555(3) 0.67024(14) 0.92813(14) 0.0141(5) Uani 1 1 d . . .
H2 H 0.3805 0.6205 0.9208 0.017 Uiso 1 1 calc R . .
C3 C 0.2934(3) 0.69242(14) 0.99729(15) 0.0173(5) Uani 1 1 d . . .
H3 H 0.2723 0.6575 1.0349 0.021 Uiso 1 1 calc R . .
C4 C 0.2633(3) 0.76690(14) 1.00959(14) 0.0145(5) Uani 1 1 d . . .
H4 H 0.2211 0.7824 1.0554 0.017 Uiso 1 1 calc R . .
C5 C 0.2966(3) 0.81846(13) 0.95287(14) 0.0121(5) Uani 1 1 d . . .
C6 C 0.3493(3) 0.79155(14) 0.88325(14) 0.0127(5) Uani 1 1 d . . .
H6 H 0.3637 0.8248 0.8433 0.015 Uiso 1 1 calc R . .
N7 N 0.2753(2) 0.89402(12) 0.96731(12) 0.0140(4) Uani 1 1 d . . .
H7 H 0.2099 0.9060 1.0014 0.017 Uiso 1 1 calc R . .
C8 C 0.3514(3) 0.95116(14) 0.93098(14) 0.0130(5) Uani 1 1 d . . .
O9 O 0.4389(2) 0.94244(10) 0.87846(10) 0.0179(4) Uani 1 1 d . . .
N10 N 0.3186(3) 1.01888(11) 0.96315(12) 0.0150(5) Uani 1 1 d . . .
H10 H 0.2689 1.0181 1.0053 0.018 Uiso 1 1 calc R . .
C11 C 0.3575(3) 1.08875(13) 0.93466(14) 0.0120(5) Uani 1 1 d . . .
C12 C 0.3219(3) 1.15096(14) 0.97857(14) 0.0153(5) Uani 1 1 d . . .
H12 H 0.2761 1.1452 1.0259 0.018 Uiso 1 1 calc R . .
C13 C 0.3549(3) 1.22103(15) 0.95151(15) 0.0162(5) Uani 1 1 d . . .
H13 H 0.3319 1.2629 0.9804 0.019 Uiso 1 1 calc R . .
C14 C 0.4225(3) 1.22840(14) 0.88094(14) 0.0138(5) Uani 1 1 d . . .
H14 H 0.4453 1.2757 0.8629 0.017 Uiso 1 1 calc R . .
N15 N 0.4564(2) 1.16873(11) 0.83761(12) 0.0120(4) Uani 1 1 d . . .
C16 C 0.4251(3) 1.10019(14) 0.86397(14) 0.0130(5) Uani 1 1 d . . .
H16 H 0.4494 1.0592 0.8341 0.016 Uiso 1 1 calc R . .
N17 N 0.2566(2) 0.71863(11) 0.72272(11) 0.0116(4) Uani 1 1 d . . .
C18 C 0.1430(3) 0.66933(14) 0.71517(15) 0.0146(5) Uani 1 1 d . . .
H18 H 0.1598 0.6202 0.7294 0.017 Uiso 1 1 calc R . .
C19 C 0.0012(3) 0.68938(14) 0.68679(15) 0.0169(5) Uani 1 1 d . . .
H19 H -0.0752 0.6540 0.6810 0.020 Uiso 1 1 calc R . .
C20 C -0.0244(3) 0.76228(14) 0.66742(15) 0.0161(5) Uani 1 1 d . . .
H20 H -0.1191 0.7768 0.6488 0.019 Uiso 1 1 calc R . .
C21 C 0.0918(3) 0.81459(14) 0.67575(14) 0.0121(5) Uani 1 1 d . . .
C22 C 0.2323(3) 0.79013(14) 0.70248(13) 0.0115(5) Uani 1 1 d . . .
H22 H 0.3118 0.8240 0.7065 0.014 Uiso 1 1 calc R . .
N23 N 0.0600(2) 0.88739(11) 0.65400(12) 0.0143(4) Uani 1 1 d . . .
H23 H -0.0252 0.8949 0.6310 0.017 Uiso 1 1 calc R . .
C24 C 0.1519(3) 0.94892(14) 0.66570(14) 0.0136(5) Uani 1 1 d . . .
O25 O 0.2778(2) 0.94562(10) 0.69310(11) 0.0202(4) Uani 1 1 d . . .
N26 N 0.0803(2) 1.01300(11) 0.64163(12) 0.0142(5) Uani 1 1 d . . .
H26 H -0.0088 1.0083 0.6218 0.017 Uiso 1 1 calc R . .
C27 C 0.1396(3) 1.08466(14) 0.64666(14) 0.0121(5) Uani 1 1 d . . .
C28 C 0.0573(3) 1.14342(14) 0.61387(15) 0.0154(5) Uani 1 1 d . . .
H28 H -0.0347 1.1343 0.5891 0.018 Uiso 1 1 calc R . .
C29 C 0.1135(3) 1.21459(15) 0.61854(15) 0.0178(6) Uani 1 1 d . . .
H29 H 0.0588 1.2541 0.5979 0.021 Uiso 1 1 calc R . .
C30 C 0.2519(3) 1.22717(14) 0.65414(14) 0.0155(5) Uani 1 1 d . . .
H30 H 0.2903 1.2753 0.6565 0.019 Uiso 1 1 calc R . .
N31 N 0.3324(2) 1.17099(11) 0.68552(12) 0.0123(4) Uani 1 1 d . . .
C32 C 0.2759(3) 1.10137(14) 0.68305(14) 0.0134(5) Uani 1 1 d . . .
H32 H 0.3301 1.0632 0.7066 0.016 Uiso 1 1 calc R . .
Cl33 Cl -0.31600(7) 0.94369(3) 0.55857(3) 0.01250(13) Uani 1 1 d . . .
O34 O 0.4511(2) 0.48137(11) 0.91659(11) 0.0206(4) Uani 1 1 d . . .
O35 O -0.1993(2) 0.99753(11) 0.54119(11) 0.0226(4) Uani 1 1 d . . .
O36 O -0.3483(2) 0.89810(10) 0.49394(10) 0.0191(4) Uani 1 1 d . . .
O37 O -0.2611(2) 0.89695(11) 0.62132(10) 0.0190(4) Uani 1 1 d . . .
Cl38 Cl 0.07802(7) 1.02616(4) 1.14857(4) 0.01889(15) Uani 1 1 d . . .
O39 O -0.0690(3) 0.99958(13) 1.16692(13) 0.0372(6) Uani 1 1 d . . .
O40 O 0.0722(3) 1.09758(13) 1.11376(14) 0.0385(6) Uani 1 1 d . . .
O41 O 0.1547(3) 0.97405(14) 1.10017(14) 0.0523(8) Uani 1 1 d . . .
O42 O 0.1648(3) 0.46833(13) 0.71907(13) 0.0341(5) Uani 1 1 d . . .
O43 O 0.3919(2) 0.56103(10) 0.78196(11) 0.0172(4) Uani 1 1 d . . .
H43B H 0.3265 0.5502 0.7503 0.026 Uiso 1 1 calc R . .
O44 O 0.5659(2) 0.85344(11) 0.75656(12) 0.0192(4) Uani 1 1 d . . .
H44A H 0.551(4) 0.888(2) 0.784(2) 0.046(12) Uiso 1 1 d . . .
H44B H 0.618(5) 0.874(2) 0.722(2) 0.055(13) Uiso 1 1 d . . .
H43A H 0.425(4) 0.5379(18) 0.820(2) 0.028(9) Uiso 1 1 d . . .

loop_
_atom_site_aniso_label
_atom_site_aniso_U_11
_atom_site_aniso_U_22
_atom_site_aniso_U_33
_atom_site_aniso_U_23
_atom_site_aniso_U_13
_atom_site_aniso_U_12
Cu1 0.01258(17) 0.01003(15) 0.00958(16) -0.00103(11) 0.00081(11) 0.00201(12)
N1 0.0127(11) 0.0113(10) 0.0129(10) -0.0011(8) 0.0000(8) -0.0004(8)
C2 0.0166(13) 0.0109(12) 0.0149(13) -0.0007(10) -0.0010(10) 0.0018(10)
C3 0.0227(14) 0.0146(13) 0.0146(13) 0.0038(10) 0.0021(11) -0.0025(11)
C4 0.0192(13) 0.0142(12) 0.0101(12) 0.0005(10) 0.0042(10) -0.0016(10)
C5 0.0121(12) 0.0111(12) 0.0132(12) -0.0012(10) 0.0005(9) -0.0008(9)
C6 0.0152(13) 0.0128(12) 0.0102(12) -0.0004(9) 0.0019(10) -0.0012(10)
N7 0.0168(11) 0.0110(10) 0.0144(11) -0.0022(8) 0.0066(8) 0.0003(8)
C8 0.0146(13) 0.0119(12) 0.0124(12) -0.0001(10) -0.0012(10) 0.0010(10)
O9 0.0250(11) 0.0114(9) 0.0175(9) -0.0017(7) 0.0098(8) -0.0003(7)
N10 0.0229(12) 0.0126(11) 0.0096(10) 0.0003(8) 0.0085(9) 0.0001(9)
C11 0.0118(12) 0.0105(12) 0.0136(12) 0.0010(10) -0.0023(9) -0.0003(9)
C12 0.0191(14) 0.0144(13) 0.0124(12) -0.0009(10) 0.0037(10) 0.0001(10)
C13 0.0164(13) 0.0141(13) 0.0179(13) -0.0029(10) 0.0028(10) 0.0026(10)
C14 0.0168(13) 0.0104(12) 0.0141(12) 0.0016(10) -0.0002(10) -0.0019(10)
N15 0.0132(11) 0.0125(10) 0.0104(10) 0.0006(8) 0.0013(8) 0.0000(8)
C16 0.0144(13) 0.0127(12) 0.0120(12) -0.0026(9) 0.0004(10) -0.0008(10)
N17 0.0136(11) 0.0127(11) 0.0086(10) -0.0017(8) 0.0016(8) 0.0015(8)
C18 0.0182(14) 0.0091(12) 0.0163(13) 0.0010(9) 0.0010(10) -0.0003(10)
C19 0.0140(13) 0.0143(13) 0.0222(14) 0.0022(11) -0.0008(11) -0.0053(10)
C20 0.0132(13) 0.0147(13) 0.0204(13) 0.0008(11) -0.0004(10) -0.0003(10)
C21 0.0131(12) 0.0126(12) 0.0107(12) -0.0008(9) 0.0022(9) 0.0001(10)
C22 0.0124(13) 0.0119(12) 0.0103(12) -0.0020(9) 0.0014(9) -0.0004(9)
N23 0.0110(11) 0.0112(10) 0.0208(11) 0.0013(9) -0.0047(9) 0.0006(8)
C24 0.0154(13) 0.0126(12) 0.0127(12) -0.0022(10) 0.0028(10) 0.0009(10)
O25 0.0135(10) 0.0137(9) 0.0332(11) 0.0008(8) -0.0059(8) -0.0006(7)
N26 0.0134(11) 0.0104(11) 0.0187(11) 0.0009(8) -0.0029(9) -0.0023(8)
C27 0.0149(13) 0.0106(12) 0.0110(12) -0.0007(9) 0.0013(9) -0.0021(9)
C28 0.0132(13) 0.0152(13) 0.0177(13) 0.0016(10) -0.0009(10) 0.0000(10)
C29 0.0195(14) 0.0138(13) 0.0200(14) 0.0033(11) -0.0004(11) 0.0036(10)
C30 0.0205(14) 0.0115(12) 0.0145(12) 0.0024(10) 0.0019(10) -0.0007(10)
N31 0.0133(11) 0.0126(11) 0.0109(10) 0.0012(8) 0.0010(8) -0.0022(8)
C32 0.0152(13) 0.0113(12) 0.0136(12) 0.0004(10) 0.0020(10) 0.0010(10)
Cl33 0.0136(3) 0.0114(3) 0.0125(3) 0.0002(2) 0.0000(2) 0.0006(2)
O34 0.0189(10) 0.0248(11) 0.0182(10) 0.0044(8) -0.0005(8) -0.0077(8)
O35 0.0204(11) 0.0229(10) 0.0243(11) 0.0061(8) -0.0021(8) -0.0087(8)
O36 0.0259(11) 0.0162(9) 0.0153(9) -0.0055(7) -0.0013(8) 0.0015(8)
O37 0.0176(10) 0.0233(10) 0.0161(9) 0.0070(8) -0.0027(7) 0.0016(8)
Cl38 0.0212(4) 0.0172(3) 0.0183(3) 0.0015(3) 0.0034(3) -0.0007(3)
O39 0.0284(13) 0.0449(14) 0.0384(13) 0.0081(11) 0.0022(10) -0.0124(11)
O40 0.0418(14) 0.0265(12) 0.0472(15) 0.0204(11) 0.0005(11) 0.0006(10)
O41 0.087(2) 0.0323(14) 0.0384(15) -0.0066(11) 0.0355(14) -0.0009(13)
O42 0.0307(13) 0.0357(13) 0.0358(13) 0.0022(10) -0.0093(10) -0.0027(10)
O43 0.0218(11) 0.0151(10) 0.0147(10) 0.0033(8) -0.0027(8) -0.0018(8)
O44 0.0220(11) 0.0158(10) 0.0197(10) -0.0018(9) 0.0047(8) 0.0025(8)

loop_
_atom_type_symbol
_atom_type_description
_atom_type_scat_dispersion_real
_atom_type_scat_dispersion_imag
_atom_type_scat_source
C C 0.0033 0.0016 'International Tables Vol C Tables 4.2.6.8 and 6.1.1.4'
H H 0.0000 0.0000 'International Tables Vol C Tables 4.2.6.8 and 6.1.1.4'
N N 0.0061 0.0033 'International Tables Vol C Tables 4.2.6.8 and 6.1.1.4'
O O 0.0106 0.0060 'International Tables Vol C Tables 4.2.6.8 and 6.1.1.4'
Cl Cl 0.1484 0.1585 'International Tables Vol C Tables 4.2.6.8 and 6.1.1.4'
Cu Cu 0.3201 1.2651 'International Tables Vol C Tables 4.2.6.8 and 6.1.1.4'

loop_
_geom_angle_atom_site_label_1
_geom_angle_atom_site_label_2
_geom_angle_atom_site_label_3
_geom_angle
_geom_angle_site_symmetry_1
_geom_angle_site_symmetry_3
_geom_angle_publ_flag
N31 Cu1 N17 171.81(8) 2_646 . ?
N31 Cu1 N15 90.31(8) 2_646 2_646 ?
N17 Cu1 N15 90.74(8) . 2_646 ?
N31 Cu1 N1 89.83(8) 2_646 . ?
N17 Cu1 N1 88.09(8) . . ?
N15 Cu1 N1 172.58(8) 2_646 . ?
N31 Cu1 O43 92.85(8) 2_646 . ?
N17 Cu1 O43 95.23(8) . . ?
N15 Cu1 O43 91.83(8) 2_646 . ?
N1 Cu1 O43 95.57(8) . . ?
C2 N1 C6 119.5(2) . . ?
C2 N1 Cu1 121.73(17) . . ?
C6 N1 Cu1 118.75(17) . . ?
N1 C2 C3 121.2(2) . . ?
N1 C2 H2 119.4 . . ?
C3 C2 H2 119.4 . . ?
C4 C3 C2 119.4(2) . . ?
C4 C3 H3 120.3 . . ?
C2 C3 H3 120.3 . . ?
C3 C4 C5 119.5(2) . . ?
C3 C4 H4 120.2 . . ?
C5 C4 H4 120.2 . . ?
C4 C5 C6 117.8(2) . . ?
C4 C5 N7 119.4(2) . . ?
C6 C5 N7 122.8(2) . . ?
N1 C6 C5 122.4(2) . . ?
N1 C6 H6 118.8 . . ?
C5 C6 H6 118.8 . . ?
C8 N7 C5 125.0(2) . . ?
C8 N7 H7 117.5 . . ?
C5 N7 H7 117.5 . . ?
O9 C8 N10 124.2(2) 1 . ?
O9 C8 N10 124.2(2) . . ?
O9 C8 N7 124.3(2) 1 . ?
O9 C8 N7 124.3(2) . . ?
N10 C8 N7 111.5(2) . . ?
C8 N10 C11 126.8(2) . . ?
C8 N10 H10 116.6 . . ?
C11 N10 H10 116.6 . . ?
C16 C11 C12 118.1(2) . . ?
C16 C11 N10 123.9(2) . . ?
C12 C11 N10 118.0(2) . . ?
C13 C12 C11 119.7(2) . . ?
C13 C12 H12 120.2 . . ?
C11 C12 H12 120.2 . . ?
C12 C13 C14 119.2(2) . . ?
C12 C13 H13 120.4 . . ?
C14 C13 H13 120.4 . . ?
N15 C14 C13 121.7(2) . . ?
N15 C14 H14 119.2 . . ?
C13 C14 H14 119.2 . . ?
C16 N15 C14 119.3(2) . . ?
C16 N15 Cu1 122.57(17) . 2_656 ?
C14 N15 Cu1 118.01(17) . 2_656 ?
N15 C16 C11 122.0(2) . . ?
N15 C16 H16 119.0 . . ?
C11 C16 H16 119.0 . . ?
C18 N17 C22 119.1(2) . . ?
C18 N17 Cu1 120.29(17) . . ?
C22 N17 Cu1 120.55(17) . . ?
N17 C18 C19 122.1(2) . . ?
N17 C18 H18 119.0 . . ?
C19 C18 H18 119.0 . . ?
C20 C19 C18 118.9(2) . . ?
C20 C19 H19 120.6 . . ?
C18 C19 H19 120.6 . . ?
C19 C20 C21 119.9(2) . . ?
C19 C20 H20 120.0 . . ?
C21 C20 H20 120.0 . . ?
C22 C21 N23 124.5(2) . . ?
C22 C21 C20 118.1(2) . . ?
N23 C21 C20 117.4(2) . . ?
N17 C22 C21 121.9(2) . . ?
N17 C22 H22 119.0 . . ?
C21 C22 H22 119.0 . . ?
C24 N23 C21 126.5(2) . . ?
C24 N23 H23 116.7 . . ?
C21 N23 H23 116.7 . . ?
O25 C24 N26 125.4(2) . . ?
O25 C24 N23 123.6(2) . . ?
N26 C24 N23 111.0(2) . . ?
C24 N26 C27 125.7(2) . . ?
C24 N26 H26 117.1 . . ?
C27 N26 H26 117.1 . . ?
C32 C27 N26 123.5(2) . . ?
C32 C27 C28 117.9(2) . . ?
N26 C27 C28 118.6(2) . . ?
C29 C28 C27 119.5(2) . . ?
C29 C28 H28 120.2 . . ?
C27 C28 H28 120.2 . . ?
C28 C29 C30 119.6(2) . . ?
C28 C29 H29 120.2 . . ?
C30 C29 H29 120.2 . . ?
N31 C30 C29 121.3(2) . . ?
N31 C30 H30 119.4 . . ?
C29 C30 H30 119.4 . . ?
C32 N31 C30 119.4(2) . . ?
C32 N31 Cu1 118.57(17) . 2_656 ?
C30 N31 Cu1 122.00(17) . 2_656 ?
N31 C32 C27 122.2(2) . . ?
N31 C32 H32 118.9 . . ?
C27 C32 H32 118.9 . . ?
O36 Cl33 O34 110.53(12) . 2_556 ?
O36 Cl33 O35 110.88(12) . . ?
O34 Cl33 O35 109.74(12) 2_556 . ?
O36 Cl33 O35 110.88(12) . 1 ?
O34 Cl33 O35 109.74(12) 2_556 1 ?
O36 Cl33 O37 109.25(11) . . ?
O34 Cl33 O37 108.23(11) 2_556 . ?
O35 Cl33 O37 108.15(11) . . ?
O35 Cl33 O37 108.15(11) 1 . ?
O36 Cl33 O37 109.25(11) . 1 ?
O34 Cl33 O37 108.23(11) 2_556 1 ?
O35 Cl33 O37 108.15(11) . 1 ?
O35 Cl33 O37 108.15(11) 1 1 ?
O39 Cl38 O40 111.78(14) . 1 ?
O39 Cl38 O40 111.78(14) . . ?
O39 Cl38 O41 110.28(16) . . ?
O40 Cl38 O41 110.62(15) 1 . ?
O40 Cl38 O41 110.62(15) . . ?
O39 Cl38 O41 110.28(16) . 1 ?
O40 Cl38 O41 110.62(15) 1 1 ?
O40 Cl38 O41 110.62(15) . 1 ?
O39 Cl38 O42 107.80(14) . 4_576 ?
O40 Cl38 O42 108.71(14) 1 4_576 ?
O40 Cl38 O42 108.71(14) . 4_576 ?
O41 Cl38 O42 107.51(16) . 4_576 ?
O41 Cl38 O42 107.51(16) 1 4_576 ?
Cu1 O43 H43B 109.5 . . ?
Cu1 O43 H43A 118(2) . . ?
H43B O43 H43A 131.2 . . ?
H44A O44 H44B 101(4) . . ?

loop_
_geom_bond_atom_site_label_1
_geom_bond_atom_site_label_2
_geom_bond_distance
_geom_bond_site_symmetry_2
_geom_bond_publ_flag
Cu1 N31 2.023(2) 2_646 ?
Cu1 N17 2.027(2) . ?
Cu1 N15 2.029(2) 2_646 ?
Cu1 N1 2.032(2) . ?
Cu1 O43 2.3523(19) . ?
N1 C2 1.342(3) . ?
N1 C6 1.343(3) . ?
C2 C3 1.391(4) . ?
C2 H2 0.9300 . ?
C3 C4 1.382(4) . ?
C3 H3 0.9300 . ?
C4 C5 1.392(3) . ?
C4 H4 0.9300 . ?
C5 C6 1.394(3) . ?
C5 N7 1.395(3) . ?
C6 H6 0.9300 . ?
N7 C8 1.384(3) . ?
N7 H7 0.8600 . ?
C8 O9 1.214(3) 1 ?
C8 O9 1.214(3) . ?
C8 N10 1.373(3) . ?
N10 C11 1.395(3) . ?
N10 H10 0.8600 . ?
C11 C16 1.393(3) . ?
C11 C12 1.394(3) . ?
C12 C13 1.378(4) . ?
C12 H12 0.9300 . ?
C13 C14 1.382(4) . ?
C13 H13 0.9300 . ?
C14 N15 1.349(3) . ?
C14 H14 0.9300 . ?
N15 C16 1.345(3) . ?
N15 Cu1 2.029(2) 2_656 ?
C16 H16 0.9300 . ?
N17 C18 1.342(3) . ?
N17 C22 1.351(3) . ?
C18 C19 1.387(4) . ?
C18 H18 0.9300 . ?
C19 C20 1.373(4) . ?
C19 H19 0.9300 . ?
C20 C21 1.396(4) . ?
C20 H20 0.9300 . ?
C21 C22 1.390(3) . ?
C21 N23 1.391(3) . ?
C22 H22 0.9300 . ?
N23 C24 1.385(3) . ?
N23 H23 0.8600 . ?
C24 O25 1.205(3) . ?
C24 N26 1.378(3) . ?
N26 C27 1.393(3) . ?
N26 H26 0.8600 . ?
C27 C32 1.387(4) . ?
C27 C28 1.402(3) . ?
C28 C29 1.375(4) . ?
C28 H28 0.9300 . ?
C29 C30 1.383(4) . ?
C29 H29 0.9300 . ?
C30 N31 1.349(3) . ?
C30 H30 0.9300 . ?
N31 C32 1.348(3) . ?
N31 Cu1 2.023(2) 2_656 ?
C32 H32 0.9300 . ?
Cl33 O36 1.4250(18) . ?
Cl33 O34 1.4380(19) 2_556 ?
Cl33 O35 1.4451(19) . ?
Cl33 O35 1.4451(19) 1 ?
Cl33 O37 1.4635(18) . ?
Cl33 O37 1.4635(18) 1 ?
O34 Cl33 1.4380(19) 2_546 ?
Cl38 O39 1.418(2) . ?
Cl38 O40 1.423(2) 1 ?
Cl38 O40 1.423(2) . ?
Cl38 O41 1.435(2) . ?
Cl38 O41 1.435(2) 1 ?
Cl38 O42 1.451(2) 4_576 ?
O42 Cl38 1.451(2) 4_575 ?
O43 H43B 0.8200 . ?
O43 H43A 0.83(3) . ?
O44 H44A 0.80(4) . ?
O44 H44B 0.85(4) . ?

loop_
_geom_hbond_atom_site_label_D
_geom_hbond_atom_site_label_H
_geom_hbond_atom_site_label_A
_geom_hbond_distance_DH
_geom_hbond_distance_HA
_geom_hbond_distance_DA
_geom_hbond_angle_DHA
_geom_hbond_site_symmetry_A
N7 H7 O41 0.86 2.18 2.941(3) 147.9 1
N10 H10 O41 0.86 2.10 2.922(3) 158.7 1
N23 H23 O37 0.86 2.08 2.884(3) 155.1 1
N26 H26 O35 0.86 2.19 3.028(3) 163.8 1
O43 H43A O34 0.83(3) 1.99(4) 2.805(3) 167(3) 1
O43 H43B O42 0.82 2.12 2.821(3) 143.8 1
O44 H44A O9 0.80(4) 2.17(4) 2.898(3) 153(4) 1
O44 H44B O37 0.85(4) 2.11(4) 2.930(3) 165(4) 1_655
C2 H2 O34 0.93 2.58 3.505(3) 173.7 1
C6 H6 O44 0.93 2.40 3.139(3) 135.9 1
C12 H12 O40 0.93 2.52 3.380(3) 153.7 1
C13 H13 O36 0.93 2.48 3.325(3) 151.7 2_556
C14 H14 O44 0.93 2.52 3.297(3) 141.6 2_656
C20 H20 O37 0.93 2.54 3.291(3) 138.1 1
C22 H22 O44 0.93 2.45 3.282(3) 148.4 1
C30 H30 O44 0.93 2.42 3.184(3) 139.1 2_656
